data_1520990
loop_
_publ_author_name
'Crosnier-Lopez, M.P.'
'Fourquet, J.L.'
'Duroy, H.'

_publ_section_title
;
 Synthesis and crystal structure of new layered perovskite compounds: Li2
 La0.833 (Nb1.5 Ti0.5) O7 and Li2 La2.25 (Nb1.25 Ti2.75) O13
;
_journal_name_full 'Materials Research Bulletin'
_journal_page_first 179
_journal_page_last 191
_journal_volume 34
_journal_year 1999
_chemical_formula_sum 'La2.25 Li2 Nb1.25 O13 Ti2.75'
_chemical_name_systematic 'Li2 La2.25 (Nb1.25 Ti2.75) O13'
_space_group_IT_number 136
_symmetry_space_group_name_Hall '-P 4n 2n'
_symmetry_space_group_name_H-M 'P 42/m n m'
_cell_angle_alpha 90
_cell_angle_beta 90
_cell_angle_gamma 90
_cell_formula_units_Z 4
_cell_length_a 5.4915
_cell_length_b 5.4915
_cell_length_c 33.812
_cell_volume 1019.654
_citation_journal_id_ASTM MRBUAC
_cod_data_source_file Crosnier-Lopez_MRBUAC_1999_510.cif
_cod_data_source_block La2.25Li2Nb1.25O13Ti2.75
_cod_database_code 1520990

loop_
_symmetry_equiv_pos_as_xyz
x,y,z
-y+1/2,x+1/2,z+1/2
-x,-y,z
y+1/2,-x+1/2,z+1/2
x+1/2,-y+1/2,-z+1/2
y,x,-z
-x+1/2,y+1/2,-z+1/2
-y,-x,-z
-x,-y,-z
y-1/2,-x-1/2,-z-1/2
x,y,-z
-y-1/2,x-1/2,-z-1/2
-x-1/2,y-1/2,z-1/2
-y,-x,z
x-1/2,-y-1/2,z-1/2
y,x,z

loop_
_atom_site_label
_atom_site_type_symbol
_atom_site_fract_x
_atom_site_fract_y
_atom_site_fract_z
_atom_site_occupancy
_atom_site_U_iso_or_equiv
La2 La+3 0.2418 0.2418 0.5 0.25 0.0
Nb1 Nb+5 0.7476 0.7476 0.17884 0.475 0.0
Li1 Li+1 0.5 0.5 0.2618 1 0.0
O6 O-2 0 0 0.0529 1 0.0
O8 O-2 0 0.5 0.0615 1 0.0
O7 O-2 0 0 0.4332 1 0.0
Ti2 Ti+4 0.7504 0.7504 0.0551 0.85 0.0
O3 O-2 0 0 0.3383 1 0.0
O1 O-2 0.7289 0.7289 0.232 1 0.0
Ti1 Ti+4 0.7476 0.7476 0.17884 0.525 0.0
O4 O-2 0 0.5 0.1696 1 0.0
Nb2 Nb+5 0.7504 0.7504 0.0551 0.15 0.0
Li2 Li+1 0.5 0 0.25 1 0.0
O2 O-2 0 0 0.177 1 0.0
La1 La+3 0.7467 0.7467 0.6164 1 0.0
O5 O-2 0.7817 0.7817 0.1142 1 0.0
O9 O-2 0.7177 0.7177 0 1 0.0
